data_7203716
loop_
_publ_author_name
'J\'er\^ome Elha\"ik'
'Colin A. Kilner'
'Malcolm A. Halcrow'

_publ_section_title
;
 An iron(ii) complex salt that crystallises in three crystal forms, one
 of which undergoes a sterically controlled incomplete spin-state
 transition on cooling
;
_journal_issue 23
_journal_name_full CrystEngComm
_journal_page_first 151
_journal_paper_doi 10.1039/b417718e
_journal_volume 7
_journal_year 2005
_chemical_formula_moiety 'C26 H26 Fe N10 O4, 2[Cl O4]'
_chemical_formula_sum 'C26 H26 Cl2 Fe N10 O12'
_chemical_formula_weight 797.32
_chemical_name_common
;
Bis(2,6-bis(3-(hydroxymethyl)pyrazol-1-yl)pyridine)iron(ii)
diperchlorate, beta polymorph
;
_chemical_name_systematic
;
Bis[2,6-bis{3-(hydroxymethyl)pyrazol-1-yl}pyridine]iron(II)
diperchlorate, beta polymorph
;
_space_group_IT_number 14
_symmetry_cell_setting monoclinic
_symmetry_space_group_name_Hall '-P 2ybc'
_symmetry_space_group_name_H-M 'P 1 21/c 1'
_atom_sites_solution_hydrogens geom
_atom_sites_solution_primary direct
_atom_sites_solution_secondary difmap
_audit_creation_method SHELXL-97
_cell_angle_alpha 90.00
_cell_angle_beta 108.3160(8)
_cell_angle_gamma 90.00
_cell_formula_units_Z 4
_cell_length_a 20.1578(2)
_cell_length_b 10.0249(1)
_cell_length_c 16.2228(1)
_cell_measurement_reflns_used 55093
_cell_measurement_temperature 150(2)
_cell_measurement_theta_max 27.48
_cell_measurement_theta_min 2.47
_cell_volume 3112.22(5)
_computing_cell_refinement 'DENZO-SMN (Otwinowski & Minor, 1997)'
_computing_data_collection 'COLLECT (Nonius, 1999)'
_computing_data_reduction 'DENZO-SMN (Otwinowski & Minor, 1997)'
_computing_molecular_graphics 'ORTEX (McArdle, 1995)'
_computing_publication_material 'local program'
_computing_structure_refinement 'SHELXL-97 (Sheldrick, 1997)'
_computing_structure_solution 'SHELXS-97 (Sheldrick, 1990)'
_diffrn_ambient_temperature 150(2)
_diffrn_detector_area_resol_mean 9.091
_diffrn_measured_fraction_theta_full 0.996
_diffrn_measured_fraction_theta_max 0.996
_diffrn_measurement_device_type 'Nonius KappaCCD area detector diffractometer'
_diffrn_measurement_method '\w and \f scans'
_diffrn_radiation_monochromator graphite
_diffrn_radiation_source 'fine-focus sealed tube'
_diffrn_radiation_type MoK\a
_diffrn_radiation_wavelength 0.71073
_diffrn_reflns_av_R_equivalents 0.0806
_diffrn_reflns_av_sigmaI/netI 0.0344
_diffrn_reflns_limit_h_max 26
_diffrn_reflns_limit_h_min -26
_diffrn_reflns_limit_k_max 13
_diffrn_reflns_limit_k_min -13
_diffrn_reflns_limit_l_max 20
_diffrn_reflns_limit_l_min -21
_diffrn_reflns_number 55081
_diffrn_reflns_theta_full 27.48
_diffrn_reflns_theta_max 27.48
_diffrn_reflns_theta_min 2.52
_exptl_absorpt_coefficient_mu 0.739
_exptl_absorpt_correction_T_max 0.866
_exptl_absorpt_correction_T_min 0.742
_exptl_absorpt_correction_type multi-scan
_exptl_absorpt_process_details
;
Using multiple and symmetry-related data measurements via the program SORTAV
See R.H. Blessing, Acta Cryst (1995), A51, 33-38
;
_exptl_crystal_colour Yellow
_exptl_crystal_density_diffrn 1.702
_exptl_crystal_density_method 'not measured'
_exptl_crystal_description 'Rectangular prism'
_exptl_crystal_F_000 1632
_exptl_crystal_size_max 0.43
_exptl_crystal_size_mid 0.33
_exptl_crystal_size_min 0.20
_refine_diff_density_max 0.989
_refine_diff_density_min -0.891
_refine_diff_density_rms 0.063
_refine_ls_extinction_coef 0.0033(9)
_refine_ls_extinction_expression Fc^*^=kFc[1+0.001xFc^2^\l^3^/sin(2\q)]^-1/4^
_refine_ls_extinction_method SHELXL
_refine_ls_goodness_of_fit_ref 1.028
_refine_ls_hydrogen_treatment constr
_refine_ls_matrix_type full
_refine_ls_number_parameters 486
_refine_ls_number_reflns 7089
_refine_ls_number_restraints 21
_refine_ls_restrained_S_all 1.180
_refine_ls_R_factor_all 0.0445
_refine_ls_R_factor_gt 0.0388
_refine_ls_shift/su_max 0.001
_refine_ls_shift/su_mean 0.000
_refine_ls_structure_factor_coef Fsqd
_refine_ls_weighting_details 'calc w=1/[\s^2^(Fo^2^)+(0.0586P)^2^+2.1228P] where P=(Fo^2^+2Fc^2^)/3'
_refine_ls_weighting_scheme calc
_refine_ls_wR_factor_gt 0.1051
_refine_ls_wR_factor_ref 0.1110
_reflns_number_gt 6254
_reflns_number_total 7089
_reflns_threshold_expression >2sigma(I)
_cod_data_source_file b417718e.txt
_cod_data_source_block c:\datasets\leeds\je41b\je41b
_cod_depositor_comments
;
The following automatic conversions were performed:
'_symmetry_cell_setting' value 'Monoclinic' changed to 'monoclinic'
according to '/home/saulius/struct/CIF-dictionaries/cif_core.dic'
dictionary named 'cif_core.dic' version 2.4.1 from 2010-06-29.

Automatic conversion script
Id: cif_fix_enum 1527 2010-12-29 10:47:43Z saulius 
;
_cod_original_sg_symbol_H-M 'P 21/c'
_cod_database_code 7203716

loop_
_symmetry_equiv_pos_as_xyz
'x, y, z'
'-x, y+1/2, -z+1/2'
'-x, -y, -z'
'x, -y-1/2, z-1/2'

loop_
_atom_site_label
_atom_site_type_symbol
_atom_site_fract_x
_atom_site_fract_y
_atom_site_fract_z
_atom_site_U_iso_or_equiv
_atom_site_adp_type
_atom_site_occupancy
_atom_site_symmetry_multiplicity
_atom_site_calc_flag
_atom_site_refinement_flags
_atom_site_disorder_assembly
_atom_site_disorder_group
Fe1 Fe 0.250221(15) 0.46481(3) 0.540789(19) 0.02436(11) Uani 1 1 d . . .
N2 N 0.36150(9) 0.49175(18) 0.57697(11) 0.0244(3) Uani 1 1 d . . .
C3 C 0.38786(11) 0.6051(2) 0.55653(13) 0.0261(4) Uani 1 1 d . . .
C4 C 0.45835(12) 0.6261(2) 0.57065(15) 0.0329(5) Uani 1 1 d . . .
H4 H 0.4754 0.7081 0.5559 0.040 Uiso 1 1 calc R . .
C5 C 0.50300(12) 0.5219(2) 0.60735(17) 0.0357(5) Uani 1 1 d . . .
H5 H 0.5518 0.5321 0.6178 0.043 Uiso 1 1 calc R . .
C6 C 0.47754(11) 0.4030(2) 0.62909(15) 0.0323(5) Uani 1 1 d . . .
H6 H 0.5078 0.3312 0.6545 0.039 Uiso 1 1 calc R . .
C7 C 0.40577(10) 0.3938(2) 0.61209(13) 0.0256(4) Uani 1 1 d . . .
N8 N 0.33648(9) 0.70130(18) 0.51950(12) 0.0273(4) Uani 1 1 d . . .
N9 N 0.26778(9) 0.66585(18) 0.50104(11) 0.0272(4) Uani 1 1 d . . .
C10 C 0.23193(12) 0.7768(2) 0.47193(14) 0.0312(5) Uani 1 1 d . . .
C11 C 0.27746(14) 0.8837(2) 0.47206(16) 0.0373(5) Uani 1 1 d . . .
H11 H 0.2648 0.9729 0.4542 0.045 Uiso 1 1 calc R . .
C12 C 0.34320(13) 0.8327(2) 0.50308(15) 0.0337(5) Uani 1 1 d . . .
H12 H 0.3857 0.8799 0.5116 0.040 Uiso 1 1 calc R . .
C13 C 0.15393(13) 0.7786(3) 0.44867(17) 0.0387(5) Uani 1 1 d . . .
H13A H 0.1405 0.8337 0.4915 0.046 Uiso 1 1 calc R . .
H13B H 0.1339 0.8208 0.3910 0.046 Uiso 1 1 calc R . .
O14 O 0.12558(10) 0.65112(19) 0.44668(13) 0.0433(4) Uani 1 1 d . . .
H14 H 0.1149 0.6205 0.3960 0.052 Uiso 1 1 calc R . .
N15 N 0.37339(9) 0.27827(17) 0.63013(11) 0.0254(4) Uani 1 1 d . . .
N16 N 0.30281(8) 0.27940(17) 0.61746(11) 0.0241(3) Uani 1 1 d . . .
C17 C 0.28937(11) 0.1597(2) 0.64384(13) 0.0260(4) Uani 1 1 d . . .
C18 C 0.35049(11) 0.0822(2) 0.67389(15) 0.0307(4) Uani 1 1 d . . .
H18 H 0.3544 -0.0061 0.6962 0.037 Uiso 1 1 calc R . .
C19 C 0.40291(11) 0.1607(2) 0.66418(15) 0.0308(4) Uani 1 1 d . . .
H19 H 0.4509 0.1375 0.6785 0.037 Uiso 1 1 calc R . .
C20 C 0.21723(11) 0.1192(2) 0.64110(15) 0.0312(5) Uani 1 1 d . . .
H20A H 0.1926 0.1954 0.6572 0.037 Uiso 1 1 calc R . .
H20B H 0.1901 0.0898 0.5818 0.037 Uiso 1 1 calc R . .
O21 O 0.22369(9) 0.01362(19) 0.70059(14) 0.0451(5) Uani 1 1 d . . .
H21 H 0.1864 0.0061 0.7130 0.054 Uiso 1 1 calc R . .
N22 N 0.14765(8) 0.38478(17) 0.52367(11) 0.0237(3) Uani 1 1 d . . .
C23 C 0.11095(11) 0.4235(2) 0.57518(14) 0.0260(4) Uani 1 1 d . . .
C24 C 0.04606(12) 0.3710(2) 0.56922(16) 0.0347(5) Uani 1 1 d . . .
H24 H 0.0214 0.3978 0.6076 0.042 Uiso 1 1 calc R . .
C25 C 0.01889(12) 0.2776(3) 0.50443(18) 0.0401(6) Uani 1 1 d . . .
H25 H -0.0257 0.2398 0.4981 0.048 Uiso 1 1 calc R . .
C26 C 0.05514(11) 0.2378(2) 0.44855(16) 0.0350(5) Uani 1 1 d . . .
H26 H 0.0362 0.1749 0.4035 0.042 Uiso 1 1 calc R . .
C27 C 0.12035(10) 0.2948(2) 0.46218(13) 0.0256(4) Uani 1 1 d . . .
N28 N 0.14541(9) 0.52061(18) 0.63560(12) 0.0266(4) Uani 1 1 d . . .
N29 N 0.21216(9) 0.55518(17) 0.63970(11) 0.0249(3) Uani 1 1 d . . .
C30 C 0.22934(12) 0.6568(2) 0.69475(13) 0.0285(4) Uani 1 1 d . . .
C31 C 0.17420(13) 0.6876(2) 0.72763(15) 0.0357(5) Uani 1 1 d . . .
H31 H 0.1737 0.7551 0.7685 0.043 Uiso 1 1 calc R . .
C32 C 0.12173(13) 0.6003(2) 0.68865(15) 0.0336(5) Uani 1 1 d . . .
H32 H 0.0772 0.5958 0.6969 0.040 Uiso 1 1 calc R . .
C33 C 0.29773(12) 0.7270(2) 0.70944(14) 0.0326(5) Uani 1 1 d . . .
H33A H 0.3330 0.6619 0.7039 0.039 Uiso 1 1 calc R . .
H33B H 0.2923 0.7959 0.6641 0.039 Uiso 1 1 calc R . .
O34 O 0.32186(10) 0.78795(16) 0.79221(11) 0.0386(4) Uani 1 1 d . . .
H34 H 0.3524 0.7394 0.8261 0.046 Uiso 1 1 calc R . .
N35 N 0.16491(9) 0.26212(17) 0.41391(11) 0.0244(3) Uani 1 1 d . . .
N36 N 0.22557(8) 0.33332(17) 0.42872(11) 0.0240(3) Uani 1 1 d . . .
C37 C 0.25747(10) 0.2807(2) 0.37596(13) 0.0249(4) Uani 1 1 d . . .
C38 C 0.21777(11) 0.1759(2) 0.32727(14) 0.0300(4) Uani 1 1 d . . .
H38 H 0.2290 0.1228 0.2850 0.036 Uiso 1 1 calc R . .
C39 C 0.15961(11) 0.1659(2) 0.35319(14) 0.0296(4) Uani 1 1 d D . .
H39 H 0.1226 0.1036 0.3326 0.036 Uiso 1 1 calc R . .
C40 C 0.32710(11) 0.3337(2) 0.37610(14) 0.0277(4) Uani 1 1 d . . .
H40A H 0.3643 0.2909 0.4238 0.033 Uiso 1 1 calc R . .
H40B H 0.3349 0.3095 0.3207 0.033 Uiso 1 1 calc R . .
O41 O 0.33221(8) 0.47366(15) 0.38666(11) 0.0302(3) Uani 1 1 d . . .
H41 H 0.3118 0.5109 0.3390 0.036 Uiso 1 1 calc R . .
Cl42 Cl 0.42976(3) 0.47627(5) 0.86163(4) 0.03292(15) Uani 1 1 d . . .
O43 O 0.36690(11) 0.4452(2) 0.79285(13) 0.0496(5) Uani 1 1 d . . .
O44 O 0.43756(9) 0.62021(16) 0.86916(13) 0.0420(4) Uani 1 1 d . . .
O45 O 0.48878(11) 0.4220(2) 0.84220(16) 0.0568(5) Uani 1 1 d . . .
O46 O 0.42623(12) 0.4232(2) 0.94188(12) 0.0512(5) Uani 1 1 d . . .
Cl4A Cl 0.0489(2) 0.0309(4) 0.7263(3) 0.0398(17) Uani 0.66 1 d PD A 1
O48A O -0.00081(17) -0.0615(4) 0.7388(2) 0.0628(10) Uani 0.66 1 d PD A 1
O49A O 0.02777(19) 0.1635(4) 0.7354(3) 0.0697(10) Uani 0.66 1 d PD A 1
O50A O 0.11633(14) 0.0043(3) 0.78975(19) 0.0457(7) Uani 0.66 1 d PD A 1
O51A O 0.0567(2) 0.0087(4) 0.6420(2) 0.0609(9) Uani 0.66 1 d PD A 1
O48B O -0.0253(3) 0.0411(6) 0.6743(4) 0.0476(13) Uiso 0.34 1 d PD B 2
O49B O 0.0776(4) 0.1478(6) 0.7103(4) 0.0631(17) Uiso 0.34 1 d PD B 2
O50B O 0.0801(4) -0.0727(7) 0.6968(5) 0.0678(18) Uiso 0.34 1 d PD B 2
O51B O 0.0500(4) 0.0184(7) 0.8152(4) 0.0661(18) Uiso 0.34 1 d PD B 2
Cl4B Cl 0.0480(4) 0.0339(7) 0.7252(6) 0.031(3) Uiso 0.34 1 d PD B 2

loop_
_atom_site_aniso_label
_atom_site_aniso_U_11
_atom_site_aniso_U_22
_atom_site_aniso_U_33
_atom_site_aniso_U_23
_atom_site_aniso_U_13
_atom_site_aniso_U_12
Fe1 0.01942(17) 0.02614(18) 0.02840(18) -0.00398(11) 0.00876(12) -0.00335(10)
N2 0.0221(8) 0.0258(8) 0.0263(8) -0.0017(7) 0.0089(7) -0.0030(6)
C3 0.0253(10) 0.0267(10) 0.0277(10) -0.0026(8) 0.0102(8) -0.0034(8)
C4 0.0282(11) 0.0328(11) 0.0407(12) -0.0041(9) 0.0151(9) -0.0091(9)
C5 0.0225(10) 0.0404(13) 0.0455(13) -0.0044(10) 0.0124(10) -0.0068(9)
C6 0.0221(10) 0.0357(11) 0.0391(12) 0.0003(9) 0.0099(9) -0.0002(8)
C7 0.0225(9) 0.0275(10) 0.0272(10) -0.0024(8) 0.0086(8) -0.0021(8)
N8 0.0274(9) 0.0261(9) 0.0308(9) 0.0002(7) 0.0125(7) -0.0037(7)
N9 0.0258(9) 0.0279(9) 0.0294(9) 0.0004(7) 0.0110(7) 0.0006(7)
C10 0.0361(12) 0.0305(11) 0.0297(11) 0.0030(9) 0.0142(9) 0.0050(9)
C11 0.0468(13) 0.0281(11) 0.0397(12) 0.0063(9) 0.0176(11) 0.0013(10)
C12 0.0409(12) 0.0275(11) 0.0356(12) 0.0018(9) 0.0160(10) -0.0048(9)
C13 0.0357(12) 0.0380(12) 0.0444(13) 0.0075(10) 0.0156(10) 0.0088(10)
O14 0.0373(9) 0.0443(10) 0.0489(10) 0.0050(8) 0.0142(8) -0.0013(8)
N15 0.0196(8) 0.0275(9) 0.0299(9) 0.0007(7) 0.0089(7) 0.0004(6)
N16 0.0192(8) 0.0258(8) 0.0271(8) -0.0003(7) 0.0072(6) -0.0008(6)
C17 0.0258(10) 0.0263(10) 0.0267(10) -0.0013(8) 0.0093(8) -0.0015(8)
C18 0.0292(10) 0.0260(10) 0.0375(11) 0.0028(9) 0.0116(9) 0.0024(8)
C19 0.0255(10) 0.0291(11) 0.0385(12) 0.0019(9) 0.0111(9) 0.0052(8)
C20 0.0250(10) 0.0294(10) 0.0391(12) 0.0071(9) 0.0098(9) -0.0015(8)
O21 0.0311(9) 0.0424(10) 0.0668(13) 0.0223(9) 0.0224(9) 0.0039(7)
N22 0.0195(8) 0.0250(8) 0.0269(8) 0.0011(7) 0.0078(6) 0.0002(6)
C23 0.0236(10) 0.0266(10) 0.0288(10) 0.0024(8) 0.0096(8) 0.0024(8)
C24 0.0256(10) 0.0409(12) 0.0423(12) -0.0018(10) 0.0172(9) -0.0021(9)
C25 0.0248(10) 0.0472(14) 0.0514(14) -0.0059(12) 0.0162(10) -0.0088(10)
C26 0.0250(10) 0.0384(12) 0.0408(12) -0.0076(10) 0.0092(9) -0.0082(9)
C27 0.0213(9) 0.0261(10) 0.0282(10) 0.0010(8) 0.0060(8) -0.0001(7)
N28 0.0237(8) 0.0295(9) 0.0289(9) -0.0001(7) 0.0116(7) 0.0007(7)
N29 0.0239(8) 0.0255(8) 0.0260(8) -0.0001(7) 0.0090(7) -0.0004(6)
C30 0.0352(11) 0.0256(10) 0.0251(10) 0.0001(8) 0.0102(8) 0.0001(8)
C31 0.0458(13) 0.0326(11) 0.0333(11) -0.0049(9) 0.0192(10) 0.0015(10)
C32 0.0381(12) 0.0353(12) 0.0328(11) -0.0003(9) 0.0191(10) 0.0058(9)
C33 0.0392(12) 0.0278(10) 0.0297(11) -0.0046(9) 0.0093(9) -0.0058(9)
O34 0.0472(10) 0.0293(8) 0.0323(8) -0.0068(7) 0.0024(7) 0.0031(7)
N35 0.0202(8) 0.0254(8) 0.0267(8) -0.0011(7) 0.0061(6) -0.0028(6)
N36 0.0202(8) 0.0255(8) 0.0262(8) -0.0009(7) 0.0073(7) -0.0026(6)
C37 0.0254(10) 0.0244(9) 0.0249(9) 0.0019(8) 0.0081(8) 0.0038(7)
C38 0.0304(11) 0.0292(10) 0.0297(10) -0.0054(8) 0.0083(9) 0.0019(8)
C39 0.0273(10) 0.0270(10) 0.0325(11) -0.0067(8) 0.0063(8) -0.0030(8)
C40 0.0259(10) 0.0280(10) 0.0317(10) 0.0004(8) 0.0127(8) 0.0024(8)
O41 0.0292(8) 0.0277(8) 0.0339(8) 0.0025(6) 0.0100(7) -0.0005(6)
Cl42 0.0319(3) 0.0270(3) 0.0399(3) 0.0007(2) 0.0113(2) -0.00295(19)
O43 0.0462(11) 0.0427(10) 0.0495(11) 0.0029(8) 0.0002(9) -0.0103(8)
O44 0.0347(9) 0.0271(8) 0.0634(12) 0.0012(8) 0.0142(8) -0.0042(7)
O45 0.0516(12) 0.0433(11) 0.0856(16) -0.0003(10) 0.0362(11) 0.0077(9)
O46 0.0714(14) 0.0410(10) 0.0417(10) -0.0012(8) 0.0181(10) -0.0168(10)
Cl4A 0.0262(13) 0.055(2) 0.0396(17) -0.0135(6) 0.0118(6) -0.0167(7)
O48A 0.0471(17) 0.098(3) 0.0496(17) -0.0180(17) 0.0238(14) -0.0442(18)
O49A 0.061(2) 0.059(2) 0.078(2) -0.0183(18) 0.0059(18) 0.0143(17)
O50A 0.0310(14) 0.0523(16) 0.0501(16) -0.0121(14) 0.0075(12) -0.0068(12)
O51A 0.069(2) 0.083(2) 0.0416(16) -0.0176(16) 0.0334(16) -0.0328(19)

loop_
_atom_type_symbol
_atom_type_description
_atom_type_scat_dispersion_real
_atom_type_scat_dispersion_imag
_atom_type_scat_source
C C 0.0033 0.0016 'International Tables Vol C Tables 4.2.6.8 and 6.1.1.4'
H H 0.0000 0.0000 'International Tables Vol C Tables 4.2.6.8 and 6.1.1.4'
N N 0.0061 0.0033 'International Tables Vol C Tables 4.2.6.8 and 6.1.1.4'
Fe Fe 0.3463 0.8444 'International Tables Vol C Tables 4.2.6.8 and 6.1.1.4'
Cl Cl 0.1484 0.1585 'International Tables Vol C Tables 4.2.6.8 and 6.1.1.4'
O O 0.0106 0.0060 'International Tables Vol C Tables 4.2.6.8 and 6.1.1.4'

loop_
_geom_angle_atom_site_label_1
_geom_angle_atom_site_label_2
_geom_angle_atom_site_label_3
_geom_angle
_geom_angle_site_symmetry_1
_geom_angle_site_symmetry_3
_geom_angle_publ_flag
N2 Fe1 N22 163.62(7) . . ?
N2 Fe1 N36 104.43(6) . . ?
N22 Fe1 N36 73.03(6) . . ?
N2 Fe1 N9 73.26(7) . . ?
N22 Fe1 N9 123.05(7) . . ?
N36 Fe1 N9 109.22(7) . . ?
N2 Fe1 N29 108.97(7) . . ?
N22 Fe1 N29 72.79(7) . . ?
N36 Fe1 N29 145.75(6) . . ?
N9 Fe1 N29 87.76(6) . . ?
N2 Fe1 N16 71.94(6) . . ?
N22 Fe1 N16 91.68(6) . . ?
N36 Fe1 N16 84.70(6) . . ?
N9 Fe1 N16 144.79(6) . . ?
N29 Fe1 N16 98.43(6) . . ?
C7 N2 C3 117.90(18) . . ?
C7 N2 Fe1 121.79(14) . . ?
C3 N2 Fe1 120.00(14) . . ?
N2 C3 C4 123.7(2) . . ?
N2 C3 N8 113.07(18) . . ?
C4 C3 N8 123.21(19) . . ?
C3 C4 C5 116.8(2) . . ?
C4 C5 C6 121.0(2) . . ?
C5 C6 C7 116.9(2) . . ?
N2 C7 C6 123.6(2) . . ?
N2 C7 N15 113.91(17) . . ?
C6 C7 N15 122.46(19) . . ?
C12 N8 N9 111.41(18) . . ?
C12 N8 C3 130.08(19) . . ?
N9 N8 C3 118.35(17) . . ?
C10 N9 N8 105.07(17) . . ?
C10 N9 Fe1 139.32(15) . . ?
N8 N9 Fe1 115.01(13) . . ?
N9 C10 C11 110.8(2) . . ?
N9 C10 C13 120.7(2) . . ?
C11 C10 C13 128.5(2) . . ?
C12 C11 C10 105.8(2) . . ?
N8 C12 C11 106.9(2) . . ?
O14 C13 C10 112.6(2) . . ?
C19 N15 N16 111.69(17) . . ?
C19 N15 C7 128.90(18) . . ?
N16 N15 C7 119.32(17) . . ?
C17 N16 N15 104.52(16) . . ?
C17 N16 Fe1 142.82(14) . . ?
N15 N16 Fe1 111.56(12) . . ?
N16 C17 C18 111.39(18) . . ?
N16 C17 C20 121.95(19) . . ?
C18 C17 C20 126.65(19) . . ?
C19 C18 C17 105.48(19) . . ?
N15 C19 C18 106.93(18) . . ?
O21 C20 C17 107.65(18) . . ?
C27 N22 C23 119.12(18) . . ?
C27 N22 Fe1 120.27(13) . . ?
C23 N22 Fe1 120.60(14) . . ?
N22 C23 C24 122.9(2) . . ?
N22 C23 N28 112.91(18) . . ?
C24 C23 N28 124.23(19) . . ?
C23 C24 C25 116.7(2) . . ?
C24 C25 C26 121.7(2) . . ?
C27 C26 C25 116.4(2) . . ?
N22 C27 C26 123.22(19) . . ?
N22 C27 N35 112.99(17) . . ?
C26 C27 N35 123.78(19) . . ?
C32 N28 N29 110.72(18) . . ?
C32 N28 C23 130.75(19) . . ?
N29 N28 C23 118.22(16) . . ?
C30 N29 N28 105.74(17) . . ?
C30 N29 Fe1 137.41(14) . . ?
N28 N29 Fe1 115.23(13) . . ?
N29 C30 C31 110.6(2) . . ?
N29 C30 C33 119.99(19) . . ?
C31 C30 C33 129.2(2) . . ?
C32 C31 C30 105.8(2) . . ?
C31 C32 N28 107.1(2) . . ?
O34 C33 C30 112.23(19) . . ?
C39 N35 N36 111.06(16) . . ?
C39 N35 C27 130.69(18) . . ?
N36 N35 C27 118.23(16) . . ?
C37 N36 N35 105.41(16) . . ?
C37 N36 Fe1 138.51(14) . . ?
N35 N36 Fe1 114.80(12) . . ?
N36 C37 C38 110.70(18) . . ?
N36 C37 C40 120.00(18) . . ?
C38 C37 C40 129.29(19) . . ?
C39 C38 C37 105.88(18) . . ?
N35 C39 C38 106.94(18) . . ?
O41 C40 C37 112.57(17) . . ?
O46 Cl42 O45 110.01(14) . . ?
O46 Cl42 O43 110.08(12) . . ?
O45 Cl42 O43 109.79(14) . . ?
O46 Cl42 O44 109.16(12) . . ?
O45 Cl42 O44 108.72(12) . . ?
O43 Cl42 O44 109.06(12) . . ?
O49A Cl4A O48A 110.3(4) . . ?
O49A Cl4A O51A 111.7(4) . . ?
O48A Cl4A O51A 109.0(3) . . ?
O49A Cl4A O50A 110.1(4) . . ?
O48A Cl4A O50A 108.9(4) . . ?
O51A Cl4A O50A 106.7(4) . . ?
O49B Cl4B O50B 108.2(7) . . ?
O49B Cl4B O48B 106.6(6) . . ?
O50B Cl4B O48B 110.2(7) . . ?
O49B Cl4B O51B 113.4(7) . . ?
O50B Cl4B O51B 112.2(6) . . ?
O48B Cl4B O51B 106.1(6) . . ?

loop_
_geom_bond_atom_site_label_1
_geom_bond_atom_site_label_2
_geom_bond_distance
_geom_bond_site_symmetry_2
_geom_bond_publ_flag
Fe1 N2 2.1499(17) . ?
Fe1 N22 2.1530(17) . ?
Fe1 N36 2.1731(17) . ?
Fe1 N9 2.1786(18) . ?
Fe1 N29 2.1812(17) . ?
Fe1 N16 2.3015(17) . ?
N2 C7 1.328(3) . ?
N2 C3 1.340(3) . ?
C3 C4 1.383(3) . ?
C3 N8 1.404(3) . ?
C4 C5 1.385(3) . ?
C5 C6 1.386(3) . ?
C6 C7 1.388(3) . ?
C7 N15 1.405(3) . ?
N8 C12 1.359(3) . ?
N8 N9 1.369(2) . ?
N9 C10 1.330(3) . ?
C10 C11 1.410(3) . ?
C10 C13 1.497(3) . ?
C11 C12 1.361(4) . ?
C13 O14 1.396(3) . ?
N15 C19 1.357(3) . ?
N15 N16 1.372(2) . ?
N16 C17 1.330(3) . ?
C17 C18 1.407(3) . ?
C17 C20 1.497(3) . ?
C18 C19 1.366(3) . ?
C20 O21 1.410(3) . ?
N22 C27 1.329(3) . ?
N22 C23 1.336(3) . ?
C23 C24 1.385(3) . ?
C23 N28 1.401(3) . ?
C24 C25 1.386(4) . ?
C25 C26 1.390(3) . ?
C26 C27 1.386(3) . ?
C27 N35 1.403(3) . ?
N28 C32 1.365(3) . ?
N28 N29 1.371(2) . ?
N29 C30 1.327(3) . ?
C30 C31 1.410(3) . ?
C30 C33 1.499(3) . ?
C31 C32 1.365(4) . ?
C33 O34 1.415(3) . ?
N35 C39 1.359(3) . ?
N35 N36 1.370(2) . ?
N36 C37 1.330(3) . ?
C37 C38 1.404(3) . ?
C37 C40 1.500(3) . ?
C38 C39 1.368(3) . ?
C40 O41 1.414(2) . ?
Cl42 O46 1.4286(19) . ?
Cl42 O45 1.431(2) . ?
Cl42 O43 1.435(2) . ?
Cl42 O44 1.4524(17) . ?
Cl4A O49A 1.418(6) . ?
Cl4A O48A 1.425(5) . ?
Cl4A O51A 1.441(6) . ?
Cl4A O50A 1.449(5) . ?
O48B Cl4B 1.450(9) . ?
O49B Cl4B 1.345(10) . ?
O51B Cl4B 1.456(10) . ?
O50B Cl4B 1.400(10) . ?

loop_
_geom_hbond_atom_site_label_D
_geom_hbond_atom_site_label_H
_geom_hbond_atom_site_label_A
_geom_hbond_distance_DH
_geom_hbond_distance_HA
_geom_hbond_distance_DA
_geom_hbond_angle_DHA
_geom_hbond_site_symmetry_A
O14 H14 O50A 0.84 2.14 2.940(4) 159.9 4_565
O14 H14 O51B 0.84 2.07 2.778(7) 141.4 4_565
O21 H21 O50A 0.84 2.16 2.958(3) 159.4 .
O21 H21 O50B 0.84 2.22 3.002(8) 155.0 .
O34 H34 O44 0.84 2.03 2.828(2) 159.2 .
O41 H41 O34 0.84 2.19 2.811(2) 131.1 4_575
